data_7713915
loop_
_publ_author_name
'Arruri, Sathyanarayana'
'R\'everet, Fran\,cois'
'Jouffret, Laurent'
'Boyer, Damien'
'Chadeyron, Genevieve'
'Cisnetti, Federico'

_publ_section_title
;
 Polymeric copper(I)--NHC complexes with bulky bidentate (N^C) ligands:
 synthesis and solid-state luminescence
;
_journal_name_full 'Dalton Transactions'
_journal_paper_doi 10.1039/D3DT01669B
_journal_year 2023
_chemical_formula_sum 'C44 H54 Cl4 Cu2 N12 O2'
_chemical_formula_weight 1051.87
_space_group_crystal_system triclinic
_space_group_IT_number 2
_space_group_name_Hall '-P 1'
_space_group_name_H-M_alt 'P -1'
_atom_sites_solution_hydrogens geom
_audit_creation_method SHELXL-2018/3
_audit_update_record
;
2023-07-25 deposited with the CCDC.	2023-09-07 downloaded from the CCDC.
;
_cell_angle_alpha 91.902(4)
_cell_angle_beta 93.379(4)
_cell_angle_gamma 113.401(3)
_cell_formula_units_Z 1
_cell_length_a 10.2745(7)
_cell_length_b 11.2131(7)
_cell_length_c 11.3294(8)
_cell_measurement_reflns_used 1449
_cell_measurement_temperature 173(2)
_cell_measurement_theta_max 22.8869
_cell_measurement_theta_min 2.7295
_cell_volume 1193.52(14)
_computing_cell_refinement 'APEX3 v2019.11-0 (Bruker AXS)'
_computing_data_collection APEX2
_computing_data_reduction 'SAINT V8.40B (Bruker Nano, Inc., 2019)'
_computing_molecular_graphics 'shelXle (C.B. Huebschle, rev 994)'
_computing_structure_refinement 'SHELXL-2018/3 (Sheldrick, 2018)'
_computing_structure_solution 'SHELXT 2018/2 (Sheldrick, 2018)'
_diffrn_ambient_temperature 173(2)
_diffrn_detector_area_resol_mean 8.3333
_diffrn_measured_fraction_theta_full 0.999
_diffrn_measured_fraction_theta_max 0.989
_diffrn_measurement_device_type 'Bruker APEX-II CCD'
_diffrn_measurement_method '\f and \w scans'
_diffrn_radiation_type MoK\a
_diffrn_radiation_wavelength 0.71073
_diffrn_reflns_av_R_equivalents 0.0675
_diffrn_reflns_av_unetI/netI 0.0414
_diffrn_reflns_Laue_measured_fraction_full 0.999
_diffrn_reflns_Laue_measured_fraction_max 0.989
_diffrn_reflns_limit_h_max 14
_diffrn_reflns_limit_h_min -14
_diffrn_reflns_limit_k_max 16
_diffrn_reflns_limit_k_min -15
_diffrn_reflns_limit_l_max 16
_diffrn_reflns_limit_l_min -16
_diffrn_reflns_number 92223
_diffrn_reflns_point_group_measured_fraction_full 0.999
_diffrn_reflns_point_group_measured_fraction_max 0.989
_diffrn_reflns_theta_full 25.242
_diffrn_reflns_theta_max 30.625
_diffrn_reflns_theta_min 2.597
_diffrn_source molybdene
_exptl_absorpt_coefficient_mu 1.166
_exptl_absorpt_correction_T_max 0.9215
_exptl_absorpt_correction_T_min 0.7961
_exptl_absorpt_correction_type 'Numerical Mu From Formula'
_exptl_absorpt_process_details
;
SADABS-2016/2 - Bruker AXS area detector scaling and absorption correction
;
_exptl_crystal_colour colorless
_exptl_crystal_density_diffrn 1.463
_exptl_crystal_density_method 'not measured'
_exptl_crystal_description plate
_exptl_crystal_F_000 544
_exptl_crystal_size_max 0.228
_exptl_crystal_size_mid 0.131
_exptl_crystal_size_min 0.122
_refine_diff_density_max 2.054
_refine_diff_density_min -1.243
_refine_diff_density_rms 0.094
_refine_ls_extinction_method none
_refine_ls_goodness_of_fit_ref 1.021
_refine_ls_hydrogen_treatment constr
_refine_ls_matrix_type full
_refine_ls_number_parameters 315
_refine_ls_number_reflns 7307
_refine_ls_number_restraints 0
_refine_ls_restrained_S_all 1.021
_refine_ls_R_factor_all 0.1037
_refine_ls_R_factor_gt 0.0616
_refine_ls_shift/su_max 0.000
_refine_ls_shift/su_mean 0.000
_refine_ls_structure_factor_coef Fsqd
_refine_ls_weighting_details 'w=1/[\s^2^(Fo^2^)+(0.0913P)^2^+1.6021P] where P=(Fo^2^+2Fc^2^)/3'
_refine_ls_weighting_scheme calc
_refine_ls_wR_factor_gt 0.1604
_refine_ls_wR_factor_ref 0.1885
_reflns_Friedel_coverage 0.000
_reflns_number_gt 4788
_reflns_number_total 7307
_reflns_threshold_expression 'I > 2\s(I)'
_cod_data_source_file d3dt01669b2.cif
_cod_data_source_block 2023_CX40_a
_cod_database_code 7713915
_shelx_shelxl_version_number 2018/3
_shelx_space_group_comment
;
The symmetry employed for this shelxl refinement is uniquely defined
by the following loop, which should always be used as a source of
symmetry information in preference to the above space-group names.
They are only intended as comments.
;
_shelx_estimated_absorpt_t_min 0.777
_shelx_estimated_absorpt_t_max 0.871

loop_
_space_group_symop_operation_xyz
'x, y, z'
'-x, -y, -z'

loop_
_atom_site_label
_atom_site_type_symbol
_atom_site_fract_x
_atom_site_fract_y
_atom_site_fract_z
_atom_site_U_iso_or_equiv
_atom_site_adp_type
_atom_site_occupancy
_atom_site_site_symmetry_order
_atom_site_calc_flag
_atom_site_refinement_flags_posn
_atom_site_refinement_flags_adp
_atom_site_refinement_flags_occupancy
_atom_site_disorder_assembly
_atom_site_disorder_group
Cu Cu 0.52689(5) 0.49310(4) 0.60214(4) 0.03739(14) Uani 1 1 d . . . . .
Cl1 Cl 0.68002(19) 0.18023(16) 0.08742(19) 0.1117(7) Uani 1 1 d . . . . .
Cl2 Cl 0.79716(18) 0.42281(12) -0.02555(12) 0.0830(4) Uani 1 1 d . . . . .
N1 N 0.2731(3) 0.5539(2) 0.5552(2) 0.0299(5) Uani 1 1 d . . . . .
N2 N 0.5633(3) 0.2648(2) 0.4797(2) 0.0287(5) Uani 1 1 d . . . . .
N3 N 0.3723(3) 0.4159(3) 0.7200(2) 0.0351(6) Uani 1 1 d . . . . .
N4 N 0.7013(4) 0.5818(3) 0.7194(3) 0.0472(7) Uani 1 1 d . . . . .
N5 N 0.8119(3) 0.5729(3) 0.7158(2) 0.0351(6) Uani 1 1 d . . . . .
N6 N 0.9215(3) 0.5658(3) 0.7136(3) 0.0497(8) Uani 1 1 d . . . . .
C1 C 0.5956(3) 0.3957(3) 0.4837(3) 0.0309(6) Uani 1 1 d . . . . .
C2 C 0.2244(4) 0.6491(3) 0.5838(3) 0.0371(7) Uani 1 1 d . . . . .
H2 H 0.135661 0.636121 0.613752 0.045 Uiso 1 1 calc R U . . .
C3 C 0.6732(4) 0.2370(3) 0.4390(3) 0.0369(7) Uani 1 1 d . . . . .
H3 H 0.675483 0.153431 0.429108 0.044 Uiso 1 1 calc R U . . .
C4 C 0.1944(4) 0.4154(3) 0.5708(3) 0.0372(7) Uani 1 1 d . . . . .
H4A H 0.215026 0.363881 0.507561 0.045 Uiso 1 1 calc R U . . .
H4B H 0.091120 0.394833 0.562736 0.045 Uiso 1 1 calc R U . . .
C5 C 0.2326(4) 0.3766(3) 0.6901(3) 0.0344(7) Uani 1 1 d . . . . .
C6 C 0.1285(4) 0.3024(3) 0.7612(3) 0.0409(8) Uani 1 1 d . . . . .
C7 C 0.1765(5) 0.2660(4) 0.8665(3) 0.0506(10) Uani 1 1 d . . . . .
C8 C 0.3196(5) 0.3097(4) 0.9022(3) 0.0466(9) Uani 1 1 d . . . . .
C9 C 0.4124(4) 0.3851(4) 0.8254(3) 0.0406(8) Uani 1 1 d . . . . .
H9 H 0.511327 0.417470 0.848465 0.049 Uiso 1 1 calc R U . . .
C10 C -0.0266(4) 0.2635(4) 0.7292(4) 0.0592(12) Uani 1 1 d . . . . .
H10A H -0.050304 0.225732 0.647536 0.089 Uiso 1 1 calc R U . . .
H10B H -0.049405 0.340221 0.736200 0.089 Uiso 1 1 calc R U . . .
H10C H -0.081741 0.198883 0.782967 0.089 Uiso 1 1 calc R U . . .
C11 C 0.3748(6) 0.2734(6) 1.0159(4) 0.0750(15) Uani 1 1 d . . . . .
H11A H 0.478386 0.303222 1.017602 0.112 Uiso 1 1 calc R U . . .
H11B H 0.331656 0.178656 1.020501 0.112 Uiso 1 1 calc R U . . .
H11C H 0.350037 0.314847 1.083580 0.112 Uiso 1 1 calc R U . . .
C13 C 0.4395(3) 0.1713(3) 0.5264(3) 0.0293(6) Uani 1 1 d . . . . .
C14 C 0.4489(4) 0.1480(3) 0.6467(3) 0.0326(6) Uani 1 1 d . . . . .
C15 C 0.3257(4) 0.0637(3) 0.6933(3) 0.0356(7) Uani 1 1 d . . . . .
H15 H 0.328374 0.048346 0.775230 0.043 Uiso 1 1 calc R U . . .
C16 C 0.1992(4) 0.0014(3) 0.6237(3) 0.0356(7) Uani 1 1 d . . . . .
C17 C 0.1973(3) 0.0229(3) 0.5036(3) 0.0351(7) Uani 1 1 d . . . . .
H17 H 0.111742 -0.021268 0.454838 0.042 Uiso 1 1 calc R U . . .
C18 C 0.3167(3) 0.1070(3) 0.4528(3) 0.0307(6) Uani 1 1 d . . . . .
C19 C 0.3140(4) 0.1248(4) 0.3213(3) 0.0390(7) Uani 1 1 d . . . . .
H19A H 0.320096 0.212559 0.307269 0.059 Uiso 1 1 calc R U . . .
H19B H 0.225140 0.060252 0.282140 0.059 Uiso 1 1 calc R U . . .
H19C H 0.394965 0.113128 0.289265 0.059 Uiso 1 1 calc R U . . .
C20 C 0.5859(4) 0.2075(4) 0.7221(3) 0.0441(8) Uani 1 1 d . . . . .
H20A H 0.627514 0.301896 0.714692 0.066 Uiso 1 1 calc R U . . .
H20B H 0.651996 0.170430 0.696064 0.066 Uiso 1 1 calc R U . . .
H20C H 0.568176 0.189246 0.804976 0.066 Uiso 1 1 calc R U . . .
C21 C 0.0703(4) -0.0906(4) 0.6778(4) 0.0501(10) Uani 1 1 d . . . . .
H21A H 0.033394 -0.041172 0.729038 0.075 Uiso 1 1 calc R U . . .
H21B H 0.096188 -0.150852 0.724802 0.075 Uiso 1 1 calc R U . . .
H21C H -0.002844 -0.140007 0.614838 0.075 Uiso 1 1 calc R U . . .
C22 C 0.7746(7) 0.3554(6) 0.1070(5) 0.092(2) Uani 1 1 d . . . . .
H22A H 0.720250 0.391948 0.155128 0.111 Uiso 1 1 calc R U . . .
H22B H 0.868555 0.376856 0.149982 0.111 Uiso 1 1 calc R U . . .
O1A O 0.0704(14) 0.2301(15) 0.9540(12) 0.051(4) Uani 0.270(13) 1 d . . P A 1
C12A C 0.051(4) 0.1047(19) 0.985(3) 0.131(15) Uani 0.270(13) 1 d . . P A 1
H12A H 0.132128 0.109361 1.037587 0.197 Uiso 0.270(13) 1 calc R U P A 1
H12B H 0.044321 0.050737 0.912819 0.197 Uiso 0.270(13) 1 calc R U P A 1
H12C H -0.036634 0.066250 1.024959 0.197 Uiso 0.270(13) 1 calc R U P A 1
O1B O 0.0784(6) 0.1689(6) 0.9262(4) 0.0574(16) Uani 0.730(13) 1 d . . P A 2
C12B C 0.0396(10) 0.2167(9) 1.0300(7) 0.087(3) Uani 0.730(13) 1 d . . P A 2
H12D H 0.125025 0.265368 1.082615 0.130 Uiso 0.730(13) 1 calc R U P A 2
H12E H -0.025485 0.143530 1.070817 0.130 Uiso 0.730(13) 1 calc R U P A 2
H12F H -0.007727 0.274377 1.008192 0.130 Uiso 0.730(13) 1 calc R U P A 2

loop_
_atom_site_aniso_label
_atom_site_aniso_U_11
_atom_site_aniso_U_22
_atom_site_aniso_U_33
_atom_site_aniso_U_23
_atom_site_aniso_U_13
_atom_site_aniso_U_12
Cu 0.0427(2) 0.0417(2) 0.0329(2) -0.00017(16) 0.00059(16) 0.02278(19)
Cl1 0.0935(11) 0.0822(10) 0.1459(16) 0.0623(11) -0.0241(10) 0.0213(8)
Cl2 0.1117(11) 0.0540(7) 0.0637(7) 0.0085(5) -0.0199(7) 0.0156(7)
N1 0.0338(13) 0.0304(13) 0.0253(11) 0.0090(9) 0.0026(10) 0.0120(10)
N2 0.0319(12) 0.0256(12) 0.0316(12) 0.0063(9) 0.0070(10) 0.0138(10)
N3 0.0485(16) 0.0360(14) 0.0255(12) 0.0071(10) 0.0029(11) 0.0215(13)
N4 0.0555(19) 0.0545(19) 0.0374(15) -0.0086(13) -0.0087(14) 0.0307(16)
N5 0.0431(16) 0.0308(13) 0.0246(12) 0.0045(10) 0.0004(11) 0.0078(12)
N6 0.0350(16) 0.059(2) 0.0462(17) 0.0096(15) 0.0036(13) 0.0085(14)
C1 0.0387(16) 0.0273(14) 0.0293(14) 0.0071(11) 0.0067(12) 0.0150(12)
C2 0.0366(16) 0.0427(18) 0.0384(16) 0.0108(14) 0.0095(13) 0.0211(14)
C3 0.0402(17) 0.0356(16) 0.0425(17) 0.0086(13) 0.0107(14) 0.0217(14)
C4 0.0439(18) 0.0324(16) 0.0265(14) 0.0093(12) -0.0002(13) 0.0060(14)
C5 0.0493(19) 0.0255(14) 0.0257(14) 0.0045(11) 0.0010(13) 0.0122(13)
C6 0.055(2) 0.0297(16) 0.0267(15) 0.0053(12) 0.0029(14) 0.0053(15)
C7 0.070(3) 0.0412(19) 0.0325(17) 0.0155(15) 0.0088(17) 0.0116(18)
C8 0.071(3) 0.049(2) 0.0264(15) 0.0124(14) 0.0051(16) 0.0296(19)
C9 0.058(2) 0.0446(19) 0.0280(15) 0.0049(13) 0.0005(14) 0.0301(17)
C10 0.052(2) 0.052(2) 0.041(2) 0.0147(17) -0.0025(17) -0.0131(18)
C11 0.094(4) 0.111(4) 0.037(2) 0.037(2) 0.011(2) 0.056(3)
C13 0.0368(15) 0.0265(14) 0.0307(14) 0.0069(11) 0.0085(12) 0.0180(12)
C14 0.0430(17) 0.0275(14) 0.0323(15) 0.0069(11) 0.0049(13) 0.0188(13)
C15 0.0479(18) 0.0345(16) 0.0337(15) 0.0140(12) 0.0123(13) 0.0243(15)
C16 0.0377(16) 0.0353(16) 0.0441(17) 0.0148(13) 0.0142(13) 0.0232(14)
C17 0.0319(15) 0.0360(16) 0.0431(17) 0.0117(13) 0.0076(13) 0.0182(13)
C18 0.0357(15) 0.0295(14) 0.0328(14) 0.0077(11) 0.0060(12) 0.0184(13)
C19 0.0425(18) 0.0433(18) 0.0313(15) 0.0076(13) 0.0039(13) 0.0166(15)
C20 0.052(2) 0.0404(19) 0.0384(18) 0.0081(14) -0.0049(15) 0.0176(16)
C21 0.0405(19) 0.058(2) 0.061(2) 0.0310(19) 0.0193(17) 0.0261(18)
C22 0.092(4) 0.103(5) 0.056(3) 0.007(3) -0.025(3) 0.015(4)
O1A 0.067(7) 0.040(7) 0.046(8) 0.025(6) 0.016(6) 0.021(6)
C12A 0.24(4) 0.039(10) 0.14(2) 0.049(13) 0.13(3) 0.058(16)
O1B 0.086(3) 0.043(3) 0.036(2) 0.021(2) 0.017(2) 0.016(3)
C12B 0.101(6) 0.091(6) 0.050(4) 0.015(4) 0.035(4) 0.015(5)

loop_
_atom_type_symbol
_atom_type_description
_atom_type_scat_dispersion_real
_atom_type_scat_dispersion_imag
_atom_type_scat_source
C C 0.0033 0.0016 'International Tables Vol C Tables 4.2.6.8 and 6.1.1.4'
H H 0.0000 0.0000 'International Tables Vol C Tables 4.2.6.8 and 6.1.1.4'
N N 0.0061 0.0033 'International Tables Vol C Tables 4.2.6.8 and 6.1.1.4'
Cl Cl 0.1484 0.1585 'International Tables Vol C Tables 4.2.6.8 and 6.1.1.4'
Cu Cu 0.3201 1.2651 'International Tables Vol C Tables 4.2.6.8 and 6.1.1.4'
O O 0.0106 0.0060 'International Tables Vol C Tables 4.2.6.8 and 6.1.1.4'

loop_
_geom_angle_atom_site_label_1
_geom_angle_atom_site_label_2
_geom_angle_atom_site_label_3
_geom_angle
_geom_angle_site_symmetry_1
_geom_angle_site_symmetry_3
_geom_angle_publ_flag
C1 Cu N4 102.87(13) . . ?
C1 Cu N3 127.94(12) . . ?
N4 Cu N3 99.69(13) . . ?
C1 Cu C1 113.82(9) . 2_666 ?
N4 Cu C1 122.47(12) . 2_666 ?
N3 Cu C1 91.22(11) . 2_666 ?
C1 Cu Cu 62.29(9) . 2_666 ?
N4 Cu Cu 135.26(11) . 2_666 ?
N3 Cu Cu 123.15(8) . 2_666 ?
C1 Cu Cu 51.53(8) 2_666 2_666 ?
C1 N1 C2 112.2(3) 2_666 . ?
C1 N1 C4 123.8(3) 2_666 . ?
C2 N1 C4 124.0(3) . . ?
C1 N2 C3 111.4(3) . . ?
C1 N2 C13 123.7(2) . . ?
C3 N2 C13 124.4(2) . . ?
C9 N3 C5 118.1(3) . . ?
C9 N3 Cu 117.7(2) . . ?
C5 N3 Cu 123.4(2) . . ?
N5 N4 Cu 126.2(2) . . ?
N6 N5 N4 178.9(4) . . ?
N1 C1 N2 103.3(2) 2_666 . ?
N1 C1 Cu 123.0(2) 2_666 . ?
N2 C1 Cu 125.3(2) . . ?
N1 C1 Cu 106.31(19) 2_666 2_666 ?
N2 C1 Cu 129.7(2) . 2_666 ?
Cu C1 Cu 66.18(9) . 2_666 ?
C3 C2 N1 106.6(3) 2_666 . ?
C3 C2 H2 126.7 2_666 . ?
N1 C2 H2 126.7 . . ?
C2 C3 N2 106.6(3) 2_666 . ?
C2 C3 H3 126.7 2_666 . ?
N2 C3 H3 126.7 . . ?
N1 C4 C5 112.1(3) . . ?
N1 C4 H4A 109.2 . . ?
C5 C4 H4A 109.2 . . ?
N1 C4 H4B 109.2 . . ?
C5 C4 H4B 109.2 . . ?
H4A C4 H4B 107.9 . . ?
N3 C5 C6 123.1(3) . . ?
N3 C5 C4 115.5(3) . . ?
C6 C5 C4 121.4(3) . . ?
C5 C6 C7 116.3(4) . . ?
C5 C6 C10 122.7(3) . . ?
C7 C6 C10 121.1(3) . . ?
C8 C7 O1B 119.5(4) . . ?
C8 C7 C6 121.9(3) . . ?
O1B C7 C6 117.9(4) . . ?
C8 C7 O1A 120.4(6) . . ?
C6 C7 O1A 112.7(6) . . ?
C9 C8 C7 116.3(3) . . ?
C9 C8 C11 120.5(4) . . ?
C7 C8 C11 123.2(4) . . ?
N3 C9 C8 124.2(4) . . ?
N3 C9 H9 117.9 . . ?
C8 C9 H9 117.9 . . ?
C6 C10 H10A 109.5 . . ?
C6 C10 H10B 109.5 . . ?
H10A C10 H10B 109.5 . . ?
C6 C10 H10C 109.5 . . ?
H10A C10 H10C 109.5 . . ?
H10B C10 H10C 109.5 . . ?
C8 C11 H11A 109.5 . . ?
C8 C11 H11B 109.5 . . ?
H11A C11 H11B 109.5 . . ?
C8 C11 H11C 109.5 . . ?
H11A C11 H11C 109.5 . . ?
H11B C11 H11C 109.5 . . ?
C18 C13 C14 122.4(3) . . ?
C18 C13 N2 119.9(3) . . ?
C14 C13 N2 117.7(3) . . ?
C15 C14 C13 117.4(3) . . ?
C15 C14 C20 120.7(3) . . ?
C13 C14 C20 121.9(3) . . ?
C16 C15 C14 121.9(3) . . ?
C16 C15 H15 119.1 . . ?
C14 C15 H15 119.1 . . ?
C15 C16 C17 118.5(3) . . ?
C15 C16 C21 119.8(3) . . ?
C17 C16 C21 121.7(3) . . ?
C18 C17 C16 122.0(3) . . ?
C18 C17 H17 119.0 . . ?
C16 C17 H17 119.0 . . ?
C13 C18 C17 117.7(3) . . ?
C13 C18 C19 121.2(3) . . ?
C17 C18 C19 121.1(3) . . ?
C18 C19 H19A 109.5 . . ?
C18 C19 H19B 109.5 . . ?
H19A C19 H19B 109.5 . . ?
C18 C19 H19C 109.5 . . ?
H19A C19 H19C 109.5 . . ?
H19B C19 H19C 109.5 . . ?
C14 C20 H20A 109.5 . . ?
C14 C20 H20B 109.5 . . ?
H20A C20 H20B 109.5 . . ?
C14 C20 H20C 109.5 . . ?
H20A C20 H20C 109.5 . . ?
H20B C20 H20C 109.5 . . ?
C16 C21 H21A 109.5 . . ?
C16 C21 H21B 109.5 . . ?
H21A C21 H21B 109.5 . . ?
C16 C21 H21C 109.5 . . ?
H21A C21 H21C 109.5 . . ?
H21B C21 H21C 109.5 . . ?
Cl2 C22 Cl1 110.7(3) . . ?
Cl2 C22 H22A 109.5 . . ?
Cl1 C22 H22A 109.5 . . ?
Cl2 C22 H22B 109.5 . . ?
Cl1 C22 H22B 109.5 . . ?
H22A C22 H22B 108.1 . . ?
C12A O1A C7 106.2(15) . . ?
O1A C12A H12A 109.5 . . ?
O1A C12A H12B 109.5 . . ?
H12A C12A H12B 109.5 . . ?
O1A C12A H12C 109.5 . . ?
H12A C12A H12C 109.5 . . ?
H12B C12A H12C 109.5 . . ?
C7 O1B C12B 113.1(6) . . ?
O1B C12B H12D 109.5 . . ?
O1B C12B H12E 109.5 . . ?
H12D C12B H12E 109.5 . . ?
O1B C12B H12F 109.5 . . ?
H12D C12B H12F 109.5 . . ?
H12E C12B H12F 109.5 . . ?

loop_
_geom_bond_atom_site_label_1
_geom_bond_atom_site_label_2
_geom_bond_distance
_geom_bond_site_symmetry_2
_geom_bond_publ_flag
Cu C1 2.030(3) . ?
Cu N4 2.045(3) . ?
Cu N3 2.072(3) . ?
Cu C1 2.295(3) 2_666 ?
Cu Cu 2.3719(8) 2_666 ?
Cl1 C22 1.811(7) . ?
Cl2 C22 1.690(6) . ?
N1 C1 1.347(4) 2_666 ?
N1 C2 1.383(4) . ?
N1 C4 1.461(4) . ?
N2 C1 1.369(4) . ?
N2 C3 1.384(4) . ?
N2 C13 1.432(4) . ?
N3 C9 1.340(4) . ?
N3 C5 1.341(5) . ?
N4 N5 1.182(4) . ?
N5 N6 1.161(4) . ?
C2 C3 1.338(5) 2_666 ?
C2 H2 0.9500 . ?
C3 H3 0.9500 . ?
C4 C5 1.511(4) . ?
C4 H4A 0.9900 . ?
C4 H4B 0.9900 . ?
C5 C6 1.387(5) . ?
C6 C7 1.399(5) . ?
C6 C10 1.493(6) . ?
C7 C8 1.381(6) . ?
C7 O1B 1.384(6) . ?
C7 O1A 1.462(13) . ?
C8 C9 1.374(5) . ?
C8 C11 1.510(5) . ?
C9 H9 0.9500 . ?
C10 H10A 0.9800 . ?
C10 H10B 0.9800 . ?
C10 H10C 0.9800 . ?
C11 H11A 0.9800 . ?
C11 H11B 0.9800 . ?
C11 H11C 0.9800 . ?
C13 C18 1.386(5) . ?
C13 C14 1.401(4) . ?
C14 C15 1.392(5) . ?
C14 C20 1.494(5) . ?
C15 C16 1.385(5) . ?
C15 H15 0.9500 . ?
C16 C17 1.391(5) . ?
C16 C21 1.498(5) . ?
C17 C18 1.387(4) . ?
C17 H17 0.9500 . ?
C18 C19 1.509(4) . ?
C19 H19A 0.9800 . ?
C19 H19B 0.9800 . ?
C19 H19C 0.9800 . ?
C20 H20A 0.9800 . ?
C20 H20B 0.9800 . ?
C20 H20C 0.9800 . ?
C21 H21A 0.9800 . ?
C21 H21B 0.9800 . ?
C21 H21C 0.9800 . ?
C22 H22A 0.9900 . ?
C22 H22B 0.9900 . ?
O1A C12A 1.40(2) . ?
C12A H12A 0.9800 . ?
C12A H12B 0.9800 . ?
C12A H12C 0.9800 . ?
O1B C12B 1.420(10) . ?
C12B H12D 0.9800 . ?
C12B H12E 0.9800 . ?
C12B H12F 0.9800 . ?

loop_
_geom_torsion_atom_site_label_1
_geom_torsion_atom_site_label_2
_geom_torsion_atom_site_label_3
_geom_torsion_atom_site_label_4
_geom_torsion
_geom_torsion_site_symmetry_1
_geom_torsion_site_symmetry_2
_geom_torsion_site_symmetry_3
_geom_torsion_site_symmetry_4
_geom_torsion_publ_flag
C3 N2 C1 N1 -0.1(3) . . . 2_666 ?
C13 N2 C1 N1 172.4(3) . . . 2_666 ?
C3 N2 C1 Cu -148.5(2) . . . . ?
C13 N2 C1 Cu 24.0(4) . . . . ?
C3 N2 C1 Cu 124.7(3) . . . 2_666 ?
C13 N2 C1 Cu -62.8(4) . . . 2_666 ?
C1 N1 C2 C3 0.8(4) 2_666 . . 2_666 ?
C4 N1 C2 C3 178.0(3) . . . 2_666 ?
C1 N2 C3 C2 -0.4(4) . . . 2_666 ?
C13 N2 C3 C2 -172.8(3) . . . 2_666 ?
C1 N1 C4 C5 85.2(4) 2_666 . . . ?
C2 N1 C4 C5 -91.7(4) . . . . ?
C9 N3 C5 C6 -2.2(5) . . . . ?
Cu N3 C5 C6 167.0(3) . . . . ?
C9 N3 C5 C4 179.5(3) . . . . ?
Cu N3 C5 C4 -11.3(4) . . . . ?
N1 C4 C5 N3 -49.7(4) . . . . ?
N1 C4 C5 C6 131.9(3) . . . . ?
N3 C5 C6 C7 -1.9(5) . . . . ?
C4 C5 C6 C7 176.4(3) . . . . ?
N3 C5 C6 C10 177.6(4) . . . . ?
C4 C5 C6 C10 -4.2(5) . . . . ?
C5 C6 C7 C8 4.8(6) . . . . ?
C10 C6 C7 C8 -174.7(4) . . . . ?
C5 C6 C7 O1B -165.6(4) . . . . ?
C10 C6 C7 O1B 14.9(7) . . . . ?
C5 C6 C7 O1A 159.7(8) . . . . ?
C10 C6 C7 O1A -19.8(9) . . . . ?
O1B C7 C8 C9 166.8(4) . . . . ?
C6 C7 C8 C9 -3.5(6) . . . . ?
O1A C7 C8 C9 -156.5(8) . . . . ?
O1B C7 C8 C11 -10.5(7) . . . . ?
C6 C7 C8 C11 179.3(4) . . . . ?
O1A C7 C8 C11 26.3(9) . . . . ?
C5 N3 C9 C8 3.7(5) . . . . ?
Cu N3 C9 C8 -166.1(3) . . . . ?
C7 C8 C9 N3 -1.0(6) . . . . ?
C11 C8 C9 N3 176.4(4) . . . . ?
C1 N2 C13 C18 94.1(4) . . . . ?
C3 N2 C13 C18 -94.4(4) . . . . ?
C1 N2 C13 C14 -86.4(4) . . . . ?
C3 N2 C13 C14 85.1(4) . . . . ?
C18 C13 C14 C15 -4.6(4) . . . . ?
N2 C13 C14 C15 175.8(3) . . . . ?
C18 C13 C14 C20 173.5(3) . . . . ?
N2 C13 C14 C20 -6.0(4) . . . . ?
C13 C14 C15 C16 1.9(5) . . . . ?
C20 C14 C15 C16 -176.2(3) . . . . ?
C14 C15 C16 C17 1.1(5) . . . . ?
C14 C15 C16 C21 178.7(3) . . . . ?
C15 C16 C17 C18 -1.8(5) . . . . ?
C21 C16 C17 C18 -179.3(3) . . . . ?
C14 C13 C18 C17 4.1(4) . . . . ?
N2 C13 C18 C17 -176.4(3) . . . . ?
C14 C13 C18 C19 -174.2(3) . . . . ?
N2 C13 C18 C19 5.3(4) . . . . ?
C16 C17 C18 C13 -0.8(4) . . . . ?
C16 C17 C18 C19 177.5(3) . . . . ?
C8 C7 O1A C12A -80(2) . . . . ?
C6 C7 O1A C12A 124.8(18) . . . . ?
C8 C7 O1B C12B 83.6(8) . . . . ?
C6 C7 O1B C12B -105.8(6) . . . . ?
